data_4317361
loop_
_publ_author_name
'Zurine Serna'
'Noelia De la Pinta'
'M. Karmele Urtiaga'
'Luis Lezama'
'Gotzon Madariaga'
'J. Modesto Clemente-Juan'
'Eugenio Coronado'
'Roberto Cort\'es'

_publ_contact_author
;
   Prof. Roberto Cortes Montero
   Facultad de Ciencia y Tecnolog\'ia
   Dpto. de Qu\'imica Inorg\'anica 
   Universidad del Pa\'is Vasco
   Apartado 644
   48080 Bilbao
   Spain
;
_publ_contact_author_email roberto.cortes@ehu.es
_publ_contact_author_fax '34 4 6013500'
_publ_contact_author_phone '34 4 6015521'
_publ_section_title
;
 Defective Dicubane-like Tetranuclear Nickel(II) Cyanate and Azide
 Nanoscale Magnets
;
_journal_name_full 'Inorganic Chemistry'
_journal_page_first 11541
_journal_page_last 11549
_journal_paper_doi 10.1021/ic101970j
_journal_volume 49
_journal_year 2010
_chemical_formula_moiety 'C58 H49 N11 Ni4 O11, 2(B F4), 2(H2 O), O'
_chemical_formula_sum 'C58 H53 B2 F8 N11 Ni4 O14'
_chemical_formula_weight 1536.57
_chemical_name_systematic
;
 ?
;
_space_group_IT_number 14
_symmetry_cell_setting monoclinic
_symmetry_space_group_name_Hall '-P 2ybc'
_symmetry_space_group_name_H-M 'P 1 21/c 1'
_atom_sites_solution_hydrogens geom
_atom_sites_solution_primary direct
_atom_sites_solution_secondary difmap
_audit_creation_date 2010-06-18T15:33:24-00:00
_audit_creation_method 'WinGX routine CIF_UPDATE'
_cell_angle_alpha 90
_cell_angle_beta 105.26(3)
_cell_angle_gamma 90
_cell_formula_units_Z 4
_cell_length_a 14.108(3)
_cell_length_b 18.190(4)
_cell_length_c 25.924(7)
_cell_measurement_reflns_used 675
_cell_measurement_temperature 293(2)
_cell_measurement_theta_max 25.82
_cell_measurement_theta_min 1.98
_cell_volume 6418(3)
_computing_structure_refinement 'SHELXL-97 (Sheldrick, 2008)'
_diffrn_ambient_temperature 293(2)
_diffrn_measured_fraction_theta_full 0.969
_diffrn_measured_fraction_theta_max 0.959
_diffrn_radiation_monochromator graphite
_diffrn_radiation_type MoK\a
_diffrn_radiation_wavelength 0.71069
_diffrn_reflns_av_R_equivalents 0.109
_diffrn_reflns_av_unetI/netI 0.1036
_diffrn_reflns_limit_h_max 15
_diffrn_reflns_limit_h_min -16
_diffrn_reflns_limit_k_max 22
_diffrn_reflns_limit_k_min -22
_diffrn_reflns_limit_l_max 31
_diffrn_reflns_limit_l_min -31
_diffrn_reflns_number 49454
_diffrn_reflns_theta_full 25
_diffrn_reflns_theta_max 25.82
_diffrn_reflns_theta_min 1.98
_exptl_absorpt_coefficient_mu 1.251
_exptl_absorpt_correction_type none
_exptl_crystal_colour green
_exptl_crystal_density_diffrn 1.59
_exptl_crystal_density_method 'not measured'
_exptl_crystal_description prism
_exptl_crystal_F_000 3136
_exptl_crystal_size_max 0.41
_exptl_crystal_size_mid 0.25
_exptl_crystal_size_min 0.16
_refine_diff_density_max 0.808
_refine_diff_density_min -0.67
_refine_diff_density_rms 0.097
_refine_ls_extinction_coef 0.00159(15)
_refine_ls_extinction_method SHELXL
_refine_ls_goodness_of_fit_ref 1
_refine_ls_hydrogen_treatment mixed
_refine_ls_matrix_type full
_refine_ls_number_parameters 880
_refine_ls_number_reflns 11863
_refine_ls_number_restraints 19
_refine_ls_restrained_S_all 1.001
_refine_ls_R_factor_all 0.1024
_refine_ls_R_factor_gt 0.0507
_refine_ls_shift/su_max 0
_refine_ls_shift/su_mean 0
_refine_ls_structure_factor_coef Fsqd
_refine_ls_weighting_details 'calc w=1/[\s^2^(Fo^2^)+(0.0550P)^2^+0.0000P] where P=(Fo^2^+2Fc^2^)/3'
_refine_ls_weighting_scheme calc
_refine_ls_wR_factor_ref 0.1333
_reflns_number_gt 6396
_reflns_number_total 11863
_reflns_threshold_expression >2\s(I)
_cod_data_source_file ic101970j_si_001_1.cif
_cod_data_source_block dicubncobf4
_cod_database_code 4317361

loop_
_symmetry_equiv_pos_as_xyz
'x, y, z'
'-x, y+1/2, -z+1/2'
'-x, -y, -z'
'x, -y-1/2, z-1/2'

loop_
_atom_site_label
_atom_site_fract_x
_atom_site_fract_y
_atom_site_fract_z
_atom_site_U_iso_or_equiv
_atom_site_adp_type
_atom_site_calc_flag
_atom_site_refinement_flags
_atom_site_occupancy
_atom_site_disorder_assembly
_atom_site_disorder_group
_atom_site_type_symbol
B1 0.4423(6) 0.2201(7) 0.5152(3) 0.126(5) Uiso d D 1 . . B
F1 0.4436(4) 0.2249(3) 0.46546(18) 0.1214(19) Uani d D 1 . . F
F2 0.5191(6) 0.2456(7) 0.5498(3) 0.225(4) Uani d D 1 . . F
F3 0.3612(6) 0.2344(7) 0.5278(3) 0.266(6) Uani d D 1 . . F
F4 0.4610(13) 0.1510(6) 0.5279(4) 0.323(8) Uani d D 1 . . F
B2 0.0636(12) 0.1403(7) 0.0926(5) 0.41(4) Uiso d D 1 . . B
F5 0.1100(13) 0.1709(6) 0.1380(5) 0.291(6) Uani d D 1 . . F
F6 0.1182(11) 0.0811(7) 0.0984(6) 0.297(6) Uani d D 1 . . F
F7 0.0805(14) 0.1880(6) 0.0582(5) 0.341(9) Uani d D 1 . . F
F8 -0.0258(9) 0.1149(10) 0.0736(11) 0.65(2) Uani d D 1 . . F
C1 -0.0983(4) 0.4894(3) 0.1473(2) 0.0402(13) Uani d . 1 . . C
H1 -0.0793 0.4633 0.1792 0.06 Uiso calc R 1 . . H
C2 -0.1571(5) 0.4552(3) 0.1024(2) 0.0505(15) Uani d . 1 . . C
H2 -0.1768 0.4066 0.1039 0.076 Uiso calc R 1 . . H
C3 -0.1856(5) 0.4941(3) 0.0558(2) 0.0527(16) Uani d . 1 . . C
H3 -0.2243 0.4716 0.0253 0.079 Uiso calc R 1 . . H
C4 -0.1577(4) 0.5663(3) 0.0536(2) 0.0440(14) Uani d . 1 . . C
H4 -0.1786 0.5939 0.0225 0.066 Uiso calc R 1 . . H
C5 -0.0965(4) 0.5962(3) 0.10015(19) 0.0344(12) Uani d . 1 . . C
C6 -0.0612(4) 0.6753(3) 0.1060(2) 0.0362(12) Uani d . 1 . . C
C7 -0.1259(4) 0.7130(3) 0.1384(2) 0.0407(13) Uani d . 1 . . C
C8 -0.2071(5) 0.7546(3) 0.1173(3) 0.0543(16) Uani d . 1 . . C
H8 -0.2246 0.7659 0.081 0.081 Uiso calc R 1 . . H
C9 -0.2631(5) 0.7798(3) 0.1499(3) 0.0635(19) Uani d . 1 . . C
H9 -0.319 0.8079 0.136 0.095 Uiso calc R 1 . . H
C10 -0.2354(5) 0.7629(3) 0.2022(3) 0.0626(19) Uani d . 1 . . C
H10 -0.2719 0.7801 0.2247 0.094 Uiso calc R 1 . . H
C11 -0.1523(5) 0.7197(3) 0.2230(2) 0.0487(15) Uani d . 1 . . C
H11 -0.1339 0.7085 0.2593 0.073 Uiso calc R 1 . . H
C12 0.0874(4) 0.4809(3) 0.0707(2) 0.0426(14) Uani d . 1 . . C
H12 0.0796 0.5095 0.0401 0.064 Uiso calc R 1 . . H
C13 0.0681(5) 0.4070(3) 0.0648(2) 0.0521(16) Uani d . 1 . . C
H13 0.0468 0.3863 0.031 0.078 Uiso calc R 1 . . H
C14 0.0807(5) 0.3637(3) 0.1100(3) 0.0561(17) Uani d . 1 . . C
H14 0.0698 0.3133 0.107 0.084 Uiso calc R 1 . . H
C15 0.1099(4) 0.3967(3) 0.1597(2) 0.0455(14) Uani d . 1 . . C
H15 0.1178 0.3689 0.1906 0.068 Uiso calc R 1 . . H
C16 0.1273(4) 0.4721(3) 0.1629(2) 0.0321(12) Uani d . 1 . . C
C17 0.1642(4) 0.5117(3) 0.21705(19) 0.0325(12) Uani d . 1 . . C
C18 0.1034(4) 0.4952(3) 0.25731(19) 0.0372(13) Uani d . 1 . . C
C19 0.1228(6) 0.4349(3) 0.2904(3) 0.070(2) Uani d . 1 . . C
H19 0.1738 0.4027 0.2899 0.104 Uiso calc R 1 . . H
C20 0.0625(7) 0.4239(4) 0.3252(3) 0.094(3) Uani d . 1 . . C
H20 0.0725 0.3835 0.3479 0.141 Uiso calc R 1 . . H
C21 -0.0106(6) 0.4727(4) 0.3256(3) 0.079(2) Uani d . 1 . . C
H21 -0.0523 0.4654 0.3476 0.119 Uiso calc R 1 . . H
C22 -0.0212(5) 0.5321(3) 0.2930(2) 0.0516(16) Uani d . 1 . . C
H22 -0.069 0.5666 0.2945 0.077 Uiso calc R 1 . . H
C23 0.4271(5) 0.7867(3) 0.1067(2) 0.0489(15) Uani d . 1 . . C
H23 0.4786 0.7561 0.1044 0.073 Uiso calc R 1 . . H
C24 0.4124(6) 0.8502(4) 0.0774(3) 0.0609(19) Uani d . 1 . . C
H24 0.4539 0.8627 0.0562 0.091 Uiso calc R 1 . . H
C25 0.3357(6) 0.8949(4) 0.0796(3) 0.065(2) Uani d . 1 . . C
H25 0.3244 0.9385 0.0601 0.098 Uiso calc R 1 . . H
C26 0.2750(5) 0.8745(3) 0.1113(2) 0.0526(16) Uani d . 1 . . C
H26 0.2212 0.9032 0.1126 0.079 Uiso calc R 1 . . H
C27 0.2961(4) 0.8105(3) 0.1411(2) 0.0361(13) Uani d . 1 . . C
C28 0.2352(4) 0.7843(3) 0.1791(2) 0.0351(12) Uani d . 1 . . C
C29 0.2737(4) 0.8205(3) 0.2348(2) 0.0358(12) Uani d . 1 . . C
C30 0.2828(5) 0.8962(3) 0.2410(3) 0.0589(18) Uani d . 1 . . C
H30 0.2625 0.9274 0.2118 0.088 Uiso calc R 1 . . H
C31 0.3223(6) 0.9240(4) 0.2912(3) 0.079(2) Uani d . 1 . . C
H31 0.3302 0.9745 0.2963 0.118 Uiso calc R 1 . . H
C32 0.3498(6) 0.8775(4) 0.3338(3) 0.0640(19) Uani d . 1 . . C
H32 0.3777 0.8958 0.3679 0.096 Uiso calc R 1 . . H
C33 0.3361(5) 0.8032(3) 0.3257(2) 0.0476(15) Uani d . 1 . . C
H33 0.3533 0.7717 0.3549 0.071 Uiso calc R 1 . . H
C34 0.1345(4) 0.7049(3) 0.0258(2) 0.0424(14) Uani d . 1 . . C
H34 0.073 0.7179 0.0296 0.064 Uiso calc R 1 . . H
C35 0.1661(5) 0.7346(3) -0.0162(2) 0.0557(17) Uani d . 1 . . C
H35 0.1268 0.7679 -0.0396 0.084 Uiso calc R 1 . . H
C36 0.2550(5) 0.7145(3) -0.0227(2) 0.0512(16) Uani d . 1 . . C
H36 0.2769 0.7338 -0.0508 0.077 Uiso calc R 1 . . H
C37 0.3126(5) 0.6651(3) 0.0124(2) 0.0429(14) Uani d . 1 . . C
H37 0.3735 0.6508 0.0082 0.064 Uiso calc R 1 . . H
C38 0.2789(4) 0.6372(3) 0.05383(18) 0.0305(12) Uani d . 1 . . C
C39 0.3340(4) 0.5822(3) 0.09533(18) 0.0317(12) Uani d . 1 . . C
C40 0.4455(4) 0.5874(3) 0.10808(19) 0.0331(12) Uani d . 1 . . C
C41 0.4991(5) 0.5561(3) 0.0762(2) 0.0469(15) Uani d . 1 . . C
H41 0.4678 0.5308 0.0452 0.07 Uiso calc R 1 . . H
C42 0.6005(5) 0.5630(3) 0.0913(3) 0.0541(16) Uani d . 1 . . C
H42 0.6379 0.5445 0.0696 0.081 Uiso calc R 1 . . H
C43 0.6445(5) 0.5971(3) 0.1380(2) 0.0497(15) Uani d . 1 . . C
H43 0.7127 0.6004 0.1493 0.075 Uiso calc R 1 . . H
C44 0.5875(4) 0.6269(3) 0.1686(2) 0.0435(13) Uani d . 1 . . C
H44 0.6182 0.6502 0.2005 0.065 Uiso calc R 1 . . H
C45 0.3344(5) 0.4500(3) 0.1032(2) 0.0527(16) Uani d . 1 . . C
H45A 0.4048 0.4471 0.113 0.079 Uiso calc R 1 . . H
H45B 0.3074 0.4062 0.0842 0.079 Uiso calc R 1 . . H
H45C 0.3117 0.4546 0.1349 0.079 Uiso calc R 1 . . H
C46 0.5356(5) 0.7860(3) 0.2513(2) 0.0480(15) Uani d . 1 . . C
H46 0.5239 0.8118 0.2193 0.072 Uiso calc R 1 . . H
C47 0.6039(5) 0.8133(3) 0.2953(3) 0.0584(18) Uani d . 1 . . C
H47 0.6376 0.8567 0.2932 0.088 Uiso calc R 1 . . H
C48 0.6208(5) 0.7746(4) 0.3422(3) 0.068(2) Uani d . 1 . . C
H48 0.6671 0.7912 0.3725 0.102 Uiso calc R 1 . . H
C49 0.5691(5) 0.7108(3) 0.3444(2) 0.0578(18) Uani d . 1 . . C
H49 0.5801 0.6846 0.3763 0.087 Uiso calc R 1 . . H
C50 0.5012(4) 0.6862(3) 0.2994(2) 0.0404(13) Uani d . 1 . . C
C51 0.4444(4) 0.6150(3) 0.2975(2) 0.0383(13) Uani d . 1 . . C
C52 0.3953(5) 0.6052(3) 0.3433(2) 0.0463(15) Uani d . 1 . . C
C53 0.4445(6) 0.5755(4) 0.3930(2) 0.068(2) Uani d . 1 . . C
H53 0.5106 0.5628 0.4005 0.101 Uiso calc R 1 . . H
C54 0.3921(8) 0.5657(5) 0.4300(3) 0.098(3) Uani d . 1 . . C
H54 0.4232 0.5462 0.4634 0.146 Uiso calc R 1 . . H
C55 0.2937(7) 0.5843(5) 0.4187(3) 0.085(3) Uani d . 1 . . C
H55 0.2581 0.577 0.4438 0.128 Uiso calc R 1 . . H
C56 0.2499(6) 0.6141(4) 0.3691(2) 0.0627(19) Uani d . 1 . . C
H56 0.1841 0.6277 0.361 0.094 Uiso calc R 1 . . H
C57 0.4897(6) 0.4882(4) 0.2863(3) 0.091(3) Uani d . 1 . . C
H57A 0.4456 0.4719 0.3066 0.136 Uiso calc R 1 . . H
H57B 0.5459 0.4563 0.2933 0.136 Uiso calc R 1 . . H
H57C 0.4566 0.4869 0.2489 0.136 Uiso calc R 1 . . H
C58 0.0882(5) 0.7547(4) 0.2840(3) 0.0624(19) Uani d . 1 . . C
N1 -0.0681(3) 0.5586(2) 0.14601(16) 0.0343(10) Uani d . 1 . . N
N2 -0.0991(3) 0.6944(2) 0.19098(17) 0.0390(11) Uani d . 1 . . N
N3 0.1172(3) 0.5138(2) 0.11908(16) 0.0320(10) Uani d . 1 . . N
N4 0.0339(3) 0.5436(2) 0.25887(16) 0.0383(11) Uani d . 1 . . N
N5 0.3706(3) 0.7664(2) 0.13872(16) 0.0369(11) Uani d . 1 . . N
N6 0.2979(3) 0.7747(2) 0.27623(16) 0.0379(11) Uani d . 1 . . N
N7 0.1906(3) 0.6579(2) 0.06123(16) 0.0363(11) Uani d . 1 . . N
N8 0.4900(3) 0.6233(2) 0.15366(16) 0.0363(10) Uani d . 1 . . N
N9 0.4850(3) 0.7233(2) 0.25273(17) 0.0396(11) Uani d . 1 . . N
N10 0.3003(4) 0.6237(2) 0.33235(16) 0.0422(11) Uani d . 1 . . N
N11 0.1078(3) 0.7017(2) 0.26285(17) 0.0393(11) Uani d . 1 . . N
Ni1 0.02515(5) 0.62851(3) 0.20584(2) 0.03192(18) Uani d . 1 . . Ni
Ni2 0.16647(5) 0.62216(3) 0.13357(2) 0.02851(17) Uani d . 1 . . Ni
Ni3 0.38684(5) 0.67155(3) 0.18727(2) 0.03119(18) Uani d . 1 . . Ni
Ni4 0.24641(5) 0.66778(3) 0.25779(2) 0.03161(18) Uani d . 1 . . Ni
O1 0.0363(3) 0.67937(17) 0.13652(13) 0.0342(8) Uani d . 1 . . O
O2 -0.0773(3) 0.7063(2) 0.05490(13) 0.0474(10) Uani d . 1 . . O
H6O -0.0733 0.7512 0.0574 0.071 Uiso calc RD 1 . . H
O3 0.1625(2) 0.58703(16) 0.20848(12) 0.0287(8) Uani d . 1 . . O
O4 0.2618(3) 0.48538(18) 0.23897(13) 0.0417(9) Uani d . 1 . . O
H17O 0.3011 0.5185 0.2386 0.063 Uiso calc R 1 . . H
O5 0.2421(2) 0.70901(16) 0.18439(12) 0.0298(8) Uani d . 1 . . O
O6 0.1371(3) 0.80770(19) 0.15830(15) 0.0463(10) Uani d . 1 . . O
H28O 0.1006 0.7718 0.1528 0.07 Uiso calc R 1 . . H
O7 0.3061(2) 0.59077(17) 0.14237(12) 0.0300(8) Uani d . 1 . . O
O8 0.3034(3) 0.51279(17) 0.06961(13) 0.0378(9) Uani d . 1 . . O
O9 0.3721(3) 0.60993(18) 0.25007(12) 0.0346(8) Uani d . 1 . . O
O10 0.5203(3) 0.5604(2) 0.30129(16) 0.0553(11) Uani d . 1 . . O
O11 0.0678(5) 0.8071(3) 0.3054(3) 0.138(3) Uani d . 1 . . O
O1W 0.0296(8) 0.3507(4) 0.4422(3) 0.148(3) Uani d D 1 . . O
H11W 0.047(9) 0.3772(13) 0.4701(4) 0.222 Uiso d D 1 . . H
H21W -0.032(2) 0.343(8) 0.436(6) 0.222 Uiso d D 1 . . H
O2W 0.2753(7) 0.0789(6) 0.2055(5) 0.177(4) Uani d D 1 . . O
H12W 0.239(11) 0.116(7) 0.206(12) 0.265 Uiso d PD 0.5 . . H
H22W 0.258(14) 0.061(15) 0.174(5) 0.265 Uiso d PD 0.5 . . H
H32W 0.334(4) 0.095(9) 0.211(7) 0.265 Uiso d D 1 . . H
O3W 0.2826(15) 1.0728(8) 0.0084(8) 0.67(3) Uani d D 1 . . O

loop_
_atom_site_aniso_label
_atom_site_aniso_U_11
_atom_site_aniso_U_22
_atom_site_aniso_U_33
_atom_site_aniso_U_12
_atom_site_aniso_U_13
_atom_site_aniso_U_23
F1 0.133(5) 0.178(5) 0.066(3) -0.006(4) 0.048(3) 0.000(3)
F2 0.137(7) 0.392(14) 0.136(6) -0.053(8) 0.020(5) -0.093(7)
F3 0.117(7) 0.582(19) 0.111(5) 0.138(9) 0.053(5) 0.018(8)
F4 0.56(3) 0.289(13) 0.188(9) -0.070(15) 0.219(13) 0.031(9)
F5 0.48(2) 0.199(10) 0.225(11) 0.009(12) 0.150(13) 0.063(9)
F6 0.336(17) 0.239(12) 0.345(16) 0.047(12) 0.141(13) 0.029(11)
F7 0.62(3) 0.238(11) 0.201(10) 0.031(14) 0.171(14) 0.034(9)
F8 0.204(16) 0.47(2) 1.28(6) 0.136(16) 0.19(2) 0.63(4)
C1 0.030(4) 0.045(3) 0.047(3) -0.008(3) 0.013(3) -0.007(3)
C2 0.048(4) 0.050(3) 0.057(4) -0.014(3) 0.019(3) -0.016(3)
C3 0.039(4) 0.064(4) 0.055(4) -0.011(3) 0.012(3) -0.023(3)
C4 0.034(4) 0.060(4) 0.038(3) 0.001(3) 0.010(2) -0.007(3)
C5 0.023(3) 0.048(3) 0.035(3) 0.001(2) 0.012(2) -0.004(2)
C6 0.024(3) 0.046(3) 0.038(3) 0.000(2) 0.008(2) 0.002(2)
C7 0.027(4) 0.038(3) 0.058(4) -0.003(2) 0.013(3) -0.004(3)
C8 0.036(4) 0.048(4) 0.078(4) 0.005(3) 0.014(3) -0.001(3)
C9 0.037(5) 0.054(4) 0.100(6) 0.007(3) 0.018(4) -0.011(4)
C10 0.045(5) 0.053(4) 0.098(6) -0.004(3) 0.034(4) -0.025(4)
C11 0.040(4) 0.050(3) 0.063(4) -0.009(3) 0.026(3) -0.018(3)
C12 0.039(4) 0.052(3) 0.039(3) -0.009(3) 0.014(3) -0.016(3)
C13 0.049(4) 0.057(4) 0.054(4) -0.016(3) 0.020(3) -0.024(3)
C14 0.050(5) 0.043(3) 0.078(5) -0.012(3) 0.022(3) -0.019(3)
C15 0.046(4) 0.039(3) 0.055(4) -0.005(3) 0.019(3) -0.005(3)
C16 0.024(3) 0.033(3) 0.042(3) -0.001(2) 0.013(2) -0.003(2)
C17 0.027(3) 0.035(3) 0.036(3) 0.000(2) 0.009(2) 0.000(2)
C18 0.046(4) 0.032(3) 0.037(3) -0.004(2) 0.017(3) -0.003(2)
C19 0.099(6) 0.052(4) 0.073(4) 0.019(4) 0.051(4) 0.025(3)
C20 0.136(9) 0.074(5) 0.098(6) 0.029(5) 0.078(6) 0.042(4)
C21 0.107(7) 0.070(5) 0.086(5) 0.008(5) 0.067(5) 0.026(4)
C22 0.053(5) 0.058(4) 0.053(4) -0.002(3) 0.031(3) 0.004(3)
C23 0.054(5) 0.052(4) 0.047(3) -0.013(3) 0.024(3) -0.002(3)
C24 0.075(6) 0.056(4) 0.060(4) -0.013(4) 0.032(4) 0.009(3)
C25 0.085(6) 0.056(4) 0.059(4) -0.009(4) 0.027(4) 0.016(3)
C26 0.060(5) 0.046(3) 0.053(4) 0.003(3) 0.016(3) 0.006(3)
C27 0.035(4) 0.036(3) 0.037(3) -0.008(2) 0.008(2) -0.006(2)
C28 0.032(4) 0.033(3) 0.043(3) -0.003(2) 0.014(2) -0.002(2)
C29 0.031(4) 0.036(3) 0.044(3) -0.002(2) 0.015(2) -0.009(2)
C30 0.083(6) 0.038(3) 0.061(4) -0.008(3) 0.028(4) -0.009(3)
C31 0.119(7) 0.052(4) 0.073(5) -0.031(4) 0.040(5) -0.031(4)
C32 0.083(6) 0.061(4) 0.053(4) -0.018(4) 0.028(4) -0.029(3)
C33 0.047(4) 0.059(4) 0.040(3) -0.008(3) 0.017(3) -0.016(3)
C34 0.037(4) 0.046(3) 0.044(3) 0.003(3) 0.010(3) 0.010(3)
C35 0.058(5) 0.058(4) 0.049(4) 0.013(3) 0.011(3) 0.018(3)
C36 0.052(5) 0.060(4) 0.044(3) -0.001(3) 0.019(3) 0.011(3)
C37 0.046(4) 0.047(3) 0.037(3) -0.004(3) 0.015(3) 0.002(3)
C38 0.030(3) 0.036(3) 0.027(2) -0.010(2) 0.009(2) -0.008(2)
C39 0.034(4) 0.035(3) 0.029(3) -0.002(2) 0.013(2) -0.005(2)
C40 0.027(3) 0.036(3) 0.038(3) 0.003(2) 0.012(2) 0.002(2)
C41 0.035(4) 0.059(4) 0.049(3) 0.008(3) 0.015(3) -0.006(3)
C42 0.046(5) 0.059(4) 0.066(4) 0.008(3) 0.030(3) -0.002(3)
C43 0.028(4) 0.051(3) 0.073(4) -0.001(3) 0.017(3) 0.008(3)
C44 0.026(4) 0.043(3) 0.062(4) -0.005(3) 0.012(3) 0.004(3)
C45 0.053(5) 0.042(3) 0.064(4) 0.004(3) 0.016(3) 0.001(3)
C46 0.046(4) 0.050(3) 0.052(3) -0.010(3) 0.019(3) -0.015(3)
C47 0.055(5) 0.060(4) 0.058(4) -0.020(3) 0.012(3) -0.025(3)
C48 0.057(5) 0.074(5) 0.066(5) -0.018(4) 0.005(4) -0.034(4)
C49 0.059(5) 0.064(4) 0.042(3) -0.003(3) -0.002(3) -0.017(3)
C50 0.033(4) 0.046(3) 0.040(3) 0.003(2) 0.006(2) -0.013(2)
C51 0.034(4) 0.040(3) 0.036(3) 0.002(2) 0.000(2) -0.006(2)
C52 0.048(5) 0.051(3) 0.036(3) -0.004(3) 0.004(3) -0.001(2)
C53 0.060(5) 0.097(5) 0.038(3) -0.001(4) -0.001(3) 0.014(3)
C54 0.111(9) 0.140(8) 0.039(4) 0.005(6) 0.014(4) 0.034(4)
C55 0.082(7) 0.126(7) 0.050(4) -0.003(5) 0.021(4) 0.012(4)
C56 0.075(6) 0.079(5) 0.039(3) -0.008(4) 0.022(3) 0.003(3)
C57 0.079(7) 0.068(5) 0.111(6) 0.023(4) 0.002(5) -0.008(5)
C58 0.044(5) 0.064(4) 0.082(5) -0.002(3) 0.022(4) -0.031(4)
N1 0.027(3) 0.042(3) 0.035(2) -0.0031(19) 0.0094(19) -0.0038(19)
N2 0.031(3) 0.041(2) 0.047(3) -0.001(2) 0.014(2) -0.011(2)
N3 0.027(3) 0.034(2) 0.038(2) -0.0014(18) 0.0144(19) -0.0056(19)
N4 0.041(3) 0.042(3) 0.035(2) -0.004(2) 0.014(2) -0.0030(19)
N5 0.036(3) 0.041(2) 0.038(2) -0.011(2) 0.016(2) -0.0057(19)
N6 0.039(3) 0.042(2) 0.037(2) -0.006(2) 0.018(2) -0.014(2)
N7 0.039(3) 0.036(2) 0.033(2) -0.004(2) 0.006(2) -0.0023(18)
N8 0.030(3) 0.039(2) 0.041(2) -0.004(2) 0.010(2) -0.001(2)
N9 0.033(3) 0.043(3) 0.043(3) -0.004(2) 0.012(2) -0.013(2)
N10 0.046(4) 0.049(3) 0.034(2) -0.004(2) 0.014(2) -0.003(2)
N11 0.039(3) 0.038(2) 0.044(3) -0.006(2) 0.016(2) -0.014(2)
Ni1 0.0281(4) 0.0354(4) 0.0340(4) -0.0022(3) 0.0112(3) -0.0026(3)
Ni2 0.0259(4) 0.0314(3) 0.0290(3) -0.0026(3) 0.0085(3) -0.0019(3)
Ni3 0.0267(4) 0.0353(4) 0.0321(3) -0.0042(3) 0.0086(3) -0.0057(3)
Ni4 0.0316(5) 0.0346(4) 0.0294(3) -0.0024(3) 0.0095(3) -0.0048(3)
O1 0.025(2) 0.0391(19) 0.0392(19) -0.0023(15) 0.0100(16) 0.0001(15)
O2 0.041(3) 0.057(2) 0.041(2) 0.0017(19) 0.0045(18) 0.0115(18)
O3 0.028(2) 0.0265(17) 0.0322(17) -0.0040(14) 0.0084(15) -0.0034(14)
O4 0.036(3) 0.038(2) 0.049(2) 0.0015(17) 0.0055(18) 0.0011(17)
O5 0.030(2) 0.0284(18) 0.0314(17) -0.0022(14) 0.0084(15) -0.0040(14)
O6 0.029(3) 0.039(2) 0.067(3) 0.0010(17) 0.0058(19) -0.0001(18)
O7 0.028(2) 0.0382(18) 0.0241(17) -0.0029(15) 0.0071(14) -0.0044(14)
O8 0.040(3) 0.0339(19) 0.0383(19) 0.0007(16) 0.0091(17) -0.0065(15)
O9 0.030(2) 0.0402(19) 0.0304(18) -0.0016(16) 0.0019(15) -0.0040(15)
O10 0.044(3) 0.048(2) 0.063(3) 0.0064(19) -0.006(2) -0.005(2)
O11 0.125(6) 0.108(5) 0.201(7) 0.000(4) 0.078(5) -0.091(5)
O1W 0.249(11) 0.086(4) 0.126(6) -0.003(6) 0.079(6) 0.005(4)
O2W 0.134(8) 0.198(9) 0.212(9) 0.005(6) 0.070(7) 0.061(7)
O3W 1.21(8) 0.35(2) 0.33(2) 0.47(4) -0.02(3) -0.029(18)

loop_
_atom_type_symbol
_atom_type_description
_atom_type_scat_dispersion_real
_atom_type_scat_dispersion_imag
_atom_type_scat_source
C C 0.0033 0.0016 'International Tables Vol C Tables 4.2.6.8 and 6.1.1.4'
H H 0 0 'International Tables Vol C Tables 4.2.6.8 and 6.1.1.4'
B B 0.0013 0.0007 'International Tables Vol C Tables 4.2.6.8 and 6.1.1.4'
N N 0.0061 0.0033 'International Tables Vol C Tables 4.2.6.8 and 6.1.1.4'
O O 0.0106 0.006 'International Tables Vol C Tables 4.2.6.8 and 6.1.1.4'
F F 0.0171 0.0103 'International Tables Vol C Tables 4.2.6.8 and 6.1.1.4'
Ni Ni 0.3393 1.1124 'International Tables Vol C Tables 4.2.6.8 and 6.1.1.4'

loop_
_geom_angle_atom_site_label_1
_geom_angle_atom_site_label_2
_geom_angle_atom_site_label_3
_geom_angle
_geom_angle_site_symmetry_1
_geom_angle_site_symmetry_3
_geom_angle_publ_flag
F3 B1 F1 118.8(7) . . ?
F3 B1 F2 112.7(9) . . ?
F1 B1 F2 115.9(7) . . ?
F3 B1 F4 105.1(11) . . ?
F1 B1 F4 105.1(8) . . ?
F2 B1 F4 95.4(9) . . ?
F6 B2 F7 114.4(15) . . ?
F6 B2 F5 96.2(11) . . ?
F7 B2 F5 101.2(11) . . ?
F6 B2 F8 103.4(12) . . ?
F7 B2 F8 107.8(14) . . ?
F5 B2 F8 134(2) . . ?
N1 C1 C2 121.9(5) . . ?
N1 C1 H1 119.1 . . ?
C2 C1 H1 119.1 . . ?
C3 C2 C1 118.7(5) . . ?
C3 C2 H2 120.6 . . ?
C1 C2 H2 120.6 . . ?
C2 C3 C4 120.8(5) . . ?
C2 C3 H3 119.6 . . ?
C4 C3 H3 119.6 . . ?
C3 C4 C5 117.0(5) . . ?
C3 C4 H4 121.5 . . ?
C5 C4 H4 121.5 . . ?
N1 C5 C4 122.7(5) . . ?
N1 C5 C6 112.5(4) . . ?
C4 C5 C6 124.7(5) . . ?
O1 C6 O2 113.8(4) . . ?
O1 C6 C5 110.8(4) . . ?
O2 C6 C5 108.6(4) . . ?
O1 C6 C7 107.6(4) . . ?
O2 C6 C7 111.3(4) . . ?
C5 C6 C7 104.4(4) . . ?
N2 C7 C8 121.8(5) . . ?
N2 C7 C6 112.6(5) . . ?
C8 C7 C6 125.3(5) . . ?
C7 C8 C9 119.6(6) . . ?
C7 C8 H8 120.2 . . ?
C9 C8 H8 120.2 . . ?
C10 C9 C8 118.8(7) . . ?
C10 C9 H9 120.6 . . ?
C8 C9 H9 120.6 . . ?
C9 C10 C11 120.7(6) . . ?
C9 C10 H10 119.6 . . ?
C11 C10 H10 119.6 . . ?
N2 C11 C10 120.3(6) . . ?
N2 C11 H11 119.8 . . ?
C10 C11 H11 119.8 . . ?
N3 C12 C13 122.7(5) . . ?
N3 C12 H12 118.6 . . ?
C13 C12 H12 118.6 . . ?
C12 C13 C14 119.1(5) . . ?
C12 C13 H13 120.4 . . ?
C14 C13 H13 120.4 . . ?
C13 C14 C15 118.8(5) . . ?
C13 C14 H14 120.6 . . ?
C15 C14 H14 120.6 . . ?
C14 C15 C16 119.3(5) . . ?
C14 C15 H15 120.4 . . ?
C16 C15 H15 120.4 . . ?
N3 C16 C15 121.9(5) . . ?
N3 C16 C17 116.2(4) . . ?
C15 C16 C17 121.9(4) . . ?
O3 C17 O4 111.7(4) . . ?
O3 C17 C16 109.2(4) . . ?
O4 C17 C16 105.4(4) . . ?
O3 C17 C18 108.2(4) . . ?
O4 C17 C18 108.3(4) . . ?
C16 C17 C18 114.1(4) . . ?
N4 C18 C19 122.5(5) . . ?
N4 C18 C17 115.9(4) . . ?
C19 C18 C17 121.5(5) . . ?
C18 C19 C20 117.3(6) . . ?
C18 C19 H19 121.4 . . ?
C20 C19 H19 121.4 . . ?
C21 C20 C19 119.9(6) . . ?
C21 C20 H20 120 . . ?
C19 C20 H20 120 . . ?
C22 C21 C20 118.3(6) . . ?
C22 C21 H21 120.8 . . ?
C20 C21 H21 120.8 . . ?
N4 C22 C21 123.3(6) . . ?
N4 C22 H22 118.3 . . ?
C21 C22 H22 118.3 . . ?
N5 C23 C24 123.1(6) . . ?
N5 C23 H23 118.4 . . ?
C24 C23 H23 118.4 . . ?
C25 C24 C23 119.0(6) . . ?
C25 C24 H24 120.5 . . ?
C23 C24 H24 120.5 . . ?
C24 C25 C26 119.0(6) . . ?
C24 C25 H25 120.5 . . ?
C26 C25 H25 120.5 . . ?
C27 C26 C25 118.8(6) . . ?
C27 C26 H26 120.6 . . ?
C25 C26 H26 120.6 . . ?
N5 C27 C26 122.3(5) . . ?
N5 C27 C28 114.9(4) . . ?
C26 C27 C28 122.8(5) . . ?
O5 C28 O6 112.0(4) . . ?
O5 C28 C27 109.5(4) . . ?
O6 C28 C27 108.4(4) . . ?
O5 C28 C29 109.4(4) . . ?
O6 C28 C29 107.2(4) . . ?
C27 C28 C29 110.3(4) . . ?
N6 C29 C30 122.0(5) . . ?
N6 C29 C28 116.0(4) . . ?
C30 C29 C28 122.0(5) . . ?
C31 C30 C29 118.6(6) . . ?
C31 C30 H30 120.7 . . ?
C29 C30 H30 120.7 . . ?
C32 C31 C30 119.8(6) . . ?
C32 C31 H31 120.1 . . ?
C30 C31 H31 120.1 . . ?
C31 C32 C33 119.3(6) . . ?
C31 C32 H32 120.4 . . ?
C33 C32 H32 120.4 . . ?
N6 C33 C32 121.6(6) . . ?
N6 C33 H33 119.2 . . ?
C32 C33 H33 119.2 . . ?
N7 C34 C35 121.9(6) . . ?
N7 C34 H34 119.1 . . ?
C35 C34 H34 119.1 . . ?
C36 C35 C34 119.4(5) . . ?
C36 C35 H35 120.3 . . ?
C34 C35 H35 120.3 . . ?
C35 C36 C37 119.6(5) . . ?
C35 C36 H36 120.2 . . ?
C37 C36 H36 120.2 . . ?
C38 C37 C36 119.3(6) . . ?
C38 C37 H37 120.3 . . ?
C36 C37 H37 120.3 . . ?
N7 C38 C37 121.5(5) . . ?
N7 C38 C39 113.4(4) . . ?
C37 C38 C39 125.1(5) . . ?
O7 C39 O8 112.7(4) . . ?
O7 C39 C40 108.6(4) . . ?
O8 C39 C40 108.8(4) . . ?
O7 C39 C38 109.7(4) . . ?
O8 C39 C38 102.3(4) . . ?
C40 C39 C38 114.7(4) . . ?
N8 C40 C41 121.5(5) . . ?
N8 C40 C39 115.8(4) . . ?
C41 C40 C39 122.8(5) . . ?
C40 C41 C42 118.7(5) . . ?
C40 C41 H41 120.7 . . ?
C42 C41 H41 120.7 . . ?
C43 C42 C41 119.4(6) . . ?
C43 C42 H42 120.3 . . ?
C41 C42 H42 120.3 . . ?
C42 C43 C44 119.5(6) . . ?
C42 C43 H43 120.3 . . ?
C44 C43 H43 120.3 . . ?
N8 C44 C43 122.0(6) . . ?
N8 C44 H44 119 . . ?
C43 C44 H44 119 . . ?
O8 C45 H45A 109.5 . . ?
O8 C45 H45B 109.5 . . ?
H45A C45 H45B 109.5 . . ?
O8 C45 H45C 109.5 . . ?
H45A C45 H45C 109.5 . . ?
H45B C45 H45C 109.5 . . ?
N9 C46 C47 122.8(6) . . ?
N9 C46 H46 118.6 . . ?
C47 C46 H46 118.6 . . ?
C48 C47 C46 118.0(6) . . ?
C48 C47 H47 121 . . ?
C46 C47 H47 121 . . ?
C47 C48 C49 119.9(6) . . ?
C47 C48 H48 120 . . ?
C49 C48 H48 120 . . ?
C50 C49 C48 119.7(6) . . ?
C50 C49 H49 120.2 . . ?
C48 C49 H49 120.2 . . ?
N9 C50 C49 120.9(5) . . ?
N9 C50 C51 115.7(4) . . ?
C49 C50 C51 123.3(5) . . ?
O9 C51 O10 112.1(4) . . ?
O9 C51 C50 110.3(4) . . ?
O10 C51 C50 102.1(5) . . ?
O9 C51 C52 107.6(5) . . ?
O10 C51 C52 110.2(4) . . ?
C50 C51 C52 114.6(4) . . ?
N10 C52 C53 121.2(6) . . ?
N10 C52 C51 116.0(5) . . ?
C53 C52 C51 122.7(6) . . ?
C54 C53 C52 117.9(7) . . ?
C54 C53 H53 121.1 . . ?
C52 C53 H53 121.1 . . ?
C53 C54 C55 121.1(7) . . ?
C53 C54 H54 119.5 . . ?
C55 C54 H54 119.5 . . ?
C54 C55 C56 118.1(7) . . ?
C54 C55 H55 120.9 . . ?
C56 C55 H55 120.9 . . ?
N10 C56 C55 121.4(7) . . ?
N10 C56 H56 119.3 . . ?
C55 C56 H56 119.3 . . ?
O10 C57 H57A 109.5 . . ?
O10 C57 H57B 109.5 . . ?
H57A C57 H57B 109.5 . . ?
O10 C57 H57C 109.5 . . ?
H57A C57 H57C 109.5 . . ?
H57B C57 H57C 109.5 . . ?
O11 C58 N11 179.1(9) . . ?
C1 N1 C5 118.9(4) . . ?
C1 N1 Ni1 132.5(4) . . ?
C5 N1 Ni1 108.6(3) . . ?
C11 N2 C7 118.8(5) . . ?
C11 N2 Ni1 131.9(4) . . ?
C7 N2 Ni1 109.2(3) . . ?
C16 N3 C12 118.2(4) . . ?
C16 N3 Ni2 115.1(3) . . ?
C12 N3 Ni2 126.3(3) . . ?
C18 N4 C22 118.6(5) . . ?
C18 N4 Ni1 113.2(3) . . ?
C22 N4 Ni1 128.2(4) . . ?
C27 N5 C23 117.7(5) . . ?
C27 N5 Ni3 115.2(3) . . ?
C23 N5 Ni3 127.0(4) . . ?
C29 N6 C33 118.6(5) . . ?
C29 N6 Ni4 113.5(3) . . ?
C33 N6 Ni4 126.9(4) . . ?
C34 N7 C38 118.3(4) . . ?
C34 N7 Ni2 127.0(4) . . ?
C38 N7 Ni2 114.2(3) . . ?
C44 N8 C40 119.0(5) . . ?
C44 N8 Ni3 130.0(4) . . ?
C40 N8 Ni3 110.9(3) . . ?
C50 N9 C46 118.7(5) . . ?
C50 N9 Ni3 114.7(3) . . ?
C46 N9 Ni3 126.5(4) . . ?
C52 N10 C56 120.4(5) . . ?
C52 N10 Ni4 113.7(4) . . ?
C56 N10 Ni4 126.0(5) . . ?
C58 N11 Ni4 127.6(5) . . ?
C58 N11 Ni1 133.8(5) . . ?
Ni4 N11 Ni1 97.12(17) . . ?
N4 Ni1 O1 156.49(15) . . ?
N4 Ni1 O3 79.18(16) . . ?
O1 Ni1 O3 84.63(13) . . ?
N4 Ni1 N2 117.27(18) . . ?
O1 Ni1 N2 80.45(16) . . ?
O3 Ni1 N2 163.29(15) . . ?
N4 Ni1 N11 94.68(17) . . ?
O1 Ni1 N11 99.95(15) . . ?
O3 Ni1 N11 82.28(15) . . ?
N2 Ni1 N11 92.89(17) . . ?
N4 Ni1 N1 87.47(16) . . ?
O1 Ni1 N1 79.09(14) . . ?
O3 Ni1 N1 101.39(14) . . ?
N2 Ni1 N1 83.18(17) . . ?
N11 Ni1 N1 176.06(17) . . ?
O7 Ni2 O3 94.23(13) . . ?
O7 Ni2 N3 91.28(15) . . ?
O3 Ni2 N3 77.69(14) . . ?
O7 Ni2 N7 78.70(16) . . ?
O3 Ni2 N7 172.47(16) . . ?
N3 Ni2 N7 104.83(15) . . ?
O7 Ni2 O1 164.91(13) . . ?
O3 Ni2 O1 83.13(13) . . ?
N3 Ni2 O1 102.60(15) . . ?
N7 Ni2 O1 103.01(15) . . ?
O7 Ni2 O5 79.96(13) . . ?
O3 Ni2 O5 77.44(12) . . ?
N3 Ni2 O5 152.88(14) . . ?
N7 Ni2 O5 98.58(14) . . ?
O1 Ni2 O5 84.97(13) . . ?
O7 Ni3 O9 84.24(13) . . ?
O7 Ni3 N8 78.65(15) . . ?
O9 Ni3 N8 109.52(15) . . ?
O7 Ni3 N9 159.41(15) . . ?
O9 Ni3 N9 77.62(15) . . ?
N8 Ni3 N9 98.18(17) . . ?
O7 Ni3 N5 107.06(15) . . ?
O9 Ni3 N5 155.50(15) . . ?
N8 Ni3 N5 94.20(16) . . ?
N9 Ni3 N5 93.42(17) . . ?
O7 Ni3 O5 79.83(13) . . ?
O9 Ni3 O5 84.57(13) . . ?
N8 Ni3 O5 152.77(15) . . ?
N9 Ni3 O5 107.75(15) . . ?
N5 Ni3 O5 76.44(15) . . ?
O5 Ni4 N10 160.39(18) . . ?
O5 Ni4 N11 98.73(16) . . ?
N10 Ni4 N11 100.26(19) . . ?
O5 Ni4 N6 78.07(14) . . ?
N10 Ni4 N6 97.36(17) . . ?
N11 Ni4 N6 89.13(17) . . ?
O5 Ni4 O3 79.31(12) . . ?
N10 Ni4 O3 108.17(15) . . ?
N11 Ni4 O3 81.84(15) . . ?
N6 Ni4 O3 154.03(15) . . ?
O5 Ni4 O9 85.09(13) . . ?
N10 Ni4 O9 77.42(17) . . ?
N11 Ni4 O9 167.22(15) . . ?
N6 Ni4 O9 103.61(16) . . ?
O3 Ni4 O9 86.93(13) . . ?
C6 O1 Ni1 100.3(3) . . ?
C6 O1 Ni2 133.2(3) . . ?
Ni1 O1 Ni2 94.38(14) . . ?
C6 O2 H6O 109.5 . . ?
C17 O3 Ni2 117.0(3) . . ?
C17 O3 Ni1 110.1(3) . . ?
Ni2 O3 Ni1 96.51(13) . . ?
C17 O3 Ni4 127.7(3) . . ?
Ni2 O3 Ni4 101.93(13) . . ?
Ni1 O3 Ni4 97.96(13) . . ?
C17 O4 H17O 109.5 . . ?
C28 O5 Ni4 116.3(3) . . ?
C28 O5 Ni3 111.3(3) . . ?
Ni4 O5 Ni3 93.25(13) . . ?
C28 O5 Ni2 131.2(3) . . ?
Ni4 O5 Ni2 100.96(13) . . ?
Ni3 O5 Ni2 95.89(12) . . ?
C28 O6 H28O 109.5 . . ?
C39 O7 Ni2 115.5(3) . . ?
C39 O7 Ni3 109.9(3) . . ?
Ni2 O7 Ni3 104.23(14) . . ?
C45 O8 C39 114.3(4) . . ?
C51 O9 Ni3 118.0(3) . . ?
C51 O9 Ni4 108.9(3) . . ?
Ni3 O9 Ni4 93.82(14) . . ?
C57 O10 C51 117.1(5) . . ?
H11W O1W H21W 108(13) . . ?
H12W O2W H22W 107.39(18) . . ?
H12W O2W H32W 107.38(19) . . ?
H22W O2W H32W 107.38(19) . . ?

loop_
_geom_bond_atom_site_label_1
_geom_bond_atom_site_label_2
_geom_bond_site_symmetry_2
_geom_bond_distance
_geom_bond_publ_flag
B1 F3 . 1.296(13) ?
B1 F1 . 1.297(5) ?
B1 F2 . 1.297(13) ?
B1 F4 . 1.309(17) ?
B2 F6 . 1.309(19) ?
B2 F7 . 1.310(19) ?
B2 F5 . 1.311(18) ?
B2 F8 . 1.31(2) ?
C1 N1 . 1.331(6) ?
C1 C2 . 1.387(7) ?
C1 H1 . 0.93 ?
C2 C3 . 1.365(8) ?
C2 H2 . 0.93 ?
C3 C4 . 1.376(8) ?
C3 H3 . 0.93 ?
C4 C5 . 1.396(7) ?
C4 H4 . 0.93 ?
C5 N1 . 1.339(6) ?
C5 C6 . 1.517(7) ?
C6 O1 . 1.397(6) ?
C6 O2 . 1.403(6) ?
C6 C7 . 1.553(7) ?
C7 N2 . 1.357(7) ?
C7 C8 . 1.361(8) ?
C8 C9 . 1.380(9) ?
C8 H8 . 0.93 ?
C9 C10 . 1.343(9) ?
C9 H9 . 0.93 ?
C10 C11 . 1.395(9) ?
C10 H10 . 0.93 ?
C11 N2 . 1.339(7) ?
C11 H11 . 0.93 ?
C12 N3 . 1.354(6) ?
C12 C13 . 1.371(7) ?
C12 H12 . 0.93 ?
C13 C14 . 1.382(8) ?
C13 H13 . 0.93 ?
C14 C15 . 1.383(8) ?
C14 H14 . 0.93 ?
C15 C16 . 1.392(7) ?
C15 H15 . 0.93 ?
C16 N3 . 1.343(6) ?
C16 C17 . 1.541(7) ?
C17 O3 . 1.387(5) ?
C17 O4 . 1.427(6) ?
C17 C18 . 1.546(7) ?
C18 N4 . 1.328(7) ?
C18 C19 . 1.375(7) ?
C19 C20 . 1.407(9) ?
C19 H19 . 0.93 ?
C20 C21 . 1.363(10) ?
C20 H20 . 0.93 ?
C21 C22 . 1.355(8) ?
C21 H21 . 0.93 ?
C22 N4 . 1.338(7) ?
C22 H22 . 0.93 ?
C23 N5 . 1.344(7) ?
C23 C24 . 1.369(8) ?
C23 H23 . 0.93 ?
C24 C25 . 1.367(9) ?
C24 H24 . 0.93 ?
C25 C26 . 1.385(9) ?
C25 H25 . 0.93 ?
C26 C27 . 1.385(7) ?
C26 H26 . 0.93 ?
C27 N5 . 1.336(7) ?
C27 C28 . 1.544(7) ?
C28 O5 . 1.377(6) ?
C28 O6 . 1.412(6) ?
C28 C29 . 1.548(7) ?
C29 N6 . 1.331(6) ?
C29 C30 . 1.389(7) ?
C30 C31 . 1.370(9) ?
C30 H30 . 0.93 ?
C31 C32 . 1.363(9) ?
C31 H31 . 0.93 ?
C32 C33 . 1.372(8) ?
C32 H32 . 0.93 ?
C33 N6 . 1.357(6) ?
C33 H33 . 0.93 ?
C34 N7 . 1.348(7) ?
C34 C35 . 1.389(8) ?
C34 H34 . 0.93 ?
C35 C36 . 1.360(8) ?
C35 H35 . 0.93 ?
C36 C37 . 1.381(8) ?
C36 H36 . 0.93 ?
C37 C38 . 1.380(7) ?
C37 H37 . 0.93 ?
C38 N7 . 1.363(6) ?
C38 C39 . 1.524(7) ?
C39 O7 . 1.386(5) ?
C39 O8 . 1.440(5) ?
C39 C40 . 1.523(7) ?
C40 N8 . 1.352(6) ?
C40 C41 . 1.381(7) ?
C41 C42 . 1.386(8) ?
C41 H41 . 0.93 ?
C42 C43 . 1.356(8) ?
C42 H42 . 0.93 ?
C43 C44 . 1.380(8) ?
C43 H43 . 0.93 ?
C44 N8 . 1.329(7) ?
C44 H44 . 0.93 ?
C45 O8 . 1.433(6) ?
C45 H45A . 0.96 ?
C45 H45B . 0.96 ?
C45 H45C . 0.96 ?
C46 N9 . 1.351(7) ?
C46 C47 . 1.377(8) ?
C46 H46 . 0.93 ?
C47 C48 . 1.371(9) ?
C47 H47 . 0.93 ?
C48 C49 . 1.379(9) ?
C48 H48 . 0.93 ?
C49 C50 . 1.376(8) ?
C49 H49 . 0.93 ?
C50 N9 . 1.350(7) ?
C50 C51 . 1.517(7) ?
C51 O9 . 1.379(6) ?
C51 O10 . 1.444(6) ?
C51 C52 . 1.535(8) ?
C52 N10 . 1.338(7) ?
C52 C53 . 1.401(8) ?
C53 C54 . 1.369(10) ?
C53 H53 . 0.93 ?
C54 C55 . 1.383(11) ?
C54 H54 . 0.93 ?
C55 C56 . 1.383(9) ?
C55 H55 . 0.93 ?
C56 N10 . 1.342(7) ?
C56 H56 . 0.93 ?
C57 O10 . 1.406(8) ?
C57 H57A . 0.96 ?
C57 H57B . 0.96 ?
C57 H57C . 0.96 ?
C58 O11 . 1.177(7) ?
C58 N11 . 1.177(7) ?
N1 Ni1 . 2.164(4) ?
N2 Ni1 . 2.074(4) ?
N3 Ni2 . 2.090(4) ?
N4 Ni1 . 2.049(4) ?
N5 Ni3 . 2.113(4) ?
N6 Ni4 . 2.088(4) ?
N7 Ni2 . 2.095(4) ?
N8 Ni3 . 2.076(4) ?
N9 Ni3 . 2.109(4) ?
N10 Ni4 . 2.045(4) ?
N11 Ni4 . 2.087(5) ?
N11 Ni1 . 2.101(4) ?
Ni1 O1 . 2.064(3) ?
Ni1 O3 . 2.064(3) ?
Ni2 O7 . 2.005(3) ?
Ni2 O3 . 2.059(3) ?
Ni2 O1 . 2.129(4) ?
Ni2 O5 . 2.152(3) ?
Ni3 O7 . 2.028(3) ?
Ni3 O9 . 2.032(3) ?
Ni3 O5 . 2.136(3) ?
Ni4 O5 . 2.031(3) ?
Ni4 O3 . 2.097(3) ?
Ni4 O9 . 2.116(4) ?
O2 H6O . 0.82 ?
O4 H17O . 0.82 ?
O6 H28O . 0.82 ?
O1W H11W . 0.85(2) ?
O1W H21W . 0.85(5) ?
O2W H12W . 0.8500(15) ?
O2W H22W . 0.8500(11) ?
O2W H32W . 0.85(11) ?

loop_
_geom_torsion_atom_site_label_1
_geom_torsion_atom_site_label_2
_geom_torsion_atom_site_label_3
_geom_torsion_atom_site_label_4
_geom_torsion
_geom_torsion_site_symmetry_1
_geom_torsion_site_symmetry_2
_geom_torsion_site_symmetry_3
_geom_torsion_site_symmetry_4
_geom_torsion_publ_flag
N1 C1 C2 C3 -0.8(9) . . . . ?
C1 C2 C3 C4 -0.9(9) . . . . ?
C2 C3 C4 C5 2.4(9) . . . . ?
C3 C4 C5 N1 -2.5(8) . . . . ?
C3 C4 C5 C6 -177.6(5) . . . . ?
N1 C5 C6 O1 43.1(6) . . . . ?
C4 C5 C6 O1 -141.3(5) . . . . ?
N1 C5 C6 O2 168.7(4) . . . . ?
C4 C5 C6 O2 -15.7(7) . . . . ?
N1 C5 C6 C7 -72.5(5) . . . . ?
C4 C5 C6 C7 103.1(6) . . . . ?
O1 C6 C7 N2 -43.0(6) . . . . ?
O2 C6 C7 N2 -168.3(4) . . . . ?
C5 C6 C7 N2 74.8(5) . . . . ?
O1 C6 C7 C8 143.2(5) . . . . ?
O2 C6 C7 C8 17.9(7) . . . . ?
C5 C6 C7 C8 -99.0(6) . . . . ?
N2 C7 C8 C9 1.1(9) . . . . ?
C6 C7 C8 C9 174.4(5) . . . . ?
C7 C8 C9 C10 0.5(9) . . . . ?
C8 C9 C10 C11 -1.0(10) . . . . ?
C9 C10 C11 N2 -0.1(9) . . . . ?
N3 C12 C13 C14 -1.0(9) . . . . ?
C12 C13 C14 C15 1.8(9) . . . . ?
C13 C14 C15 C16 -1.1(9) . . . . ?
C14 C15 C16 N3 -0.4(8) . . . . ?
C14 C15 C16 C17 -177.3(5) . . . . ?
N3 C16 C17 O3 10.8(6) . . . . ?
C15 C16 C17 O3 -172.2(5) . . . . ?
N3 C16 C17 O4 -109.3(5) . . . . ?
C15 C16 C17 O4 67.7(6) . . . . ?
N3 C16 C17 C18 132.0(5) . . . . ?
C15 C16 C17 C18 -51.0(7) . . . . ?
O3 C17 C18 N4 25.8(6) . . . . ?
O4 C17 C18 N4 147.1(4) . . . . ?
C16 C17 C18 N4 -95.9(5) . . . . ?
O3 C17 C18 C19 -152.2(5) . . . . ?
O4 C17 C18 C19 -31.0(7) . . . . ?
C16 C17 C18 C19 86.1(7) . . . . ?
N4 C18 C19 C20 2.9(10) . . . . ?
C17 C18 C19 C20 -179.1(7) . . . . ?
C18 C19 C20 C21 -0.9(13) . . . . ?
C19 C20 C21 C22 -1.8(14) . . . . ?
C20 C21 C22 N4 3.0(12) . . . . ?
N5 C23 C24 C25 -1.3(10) . . . . ?
C23 C24 C25 C26 -0.2(10) . . . . ?
C24 C25 C26 C27 2.1(10) . . . . ?
C25 C26 C27 N5 -2.5(9) . . . . ?
C25 C26 C27 C28 177.8(5) . . . . ?
N5 C27 C28 O5 -26.1(6) . . . . ?
C26 C27 C28 O5 153.6(5) . . . . ?
N5 C27 C28 O6 -148.5(4) . . . . ?
C26 C27 C28 O6 31.1(7) . . . . ?
N5 C27 C28 C29 94.3(5) . . . . ?
C26 C27 C28 C29 -86.0(6) . . . . ?
O5 C28 C29 N6 -5.0(6) . . . . ?
O6 C28 C29 N6 116.7(5) . . . . ?
C27 C28 C29 N6 -125.5(5) . . . . ?
O5 C28 C29 C30 174.7(5) . . . . ?
O6 C28 C29 C30 -63.6(6) . . . . ?
C27 C28 C29 C30 54.3(7) . . . . ?
N6 C29 C30 C31 3.1(9) . . . . ?
C28 C29 C30 C31 -176.6(6) . . . . ?
C29 C30 C31 C32 -1.2(11) . . . . ?
C30 C31 C32 C33 -1.0(11) . . . . ?
C31 C32 C33 N6 1.7(10) . . . . ?
N7 C34 C35 C36 1.6(9) . . . . ?
C34 C35 C36 C37 -0.2(9) . . . . ?
C35 C36 C37 C38 -0.2(9) . . . . ?
C36 C37 C38 N7 -0.8(8) . . . . ?
C36 C37 C38 C39 179.6(5) . . . . ?
N7 C38 C39 O7 -26.8(5) . . . . ?
C37 C38 C39 O7 152.8(5) . . . . ?
N7 C38 C39 O8 93.1(4) . . . . ?
C37 C38 C39 O8 -87.3(5) . . . . ?
N7 C38 C39 C40 -149.3(4) . . . . ?
C37 C38 C39 C40 30.3(6) . . . . ?
O7 C39 C40 N8 -22.5(6) . . . . ?
O8 C39 C40 N8 -145.5(4) . . . . ?
C38 C39 C40 N8 100.6(5) . . . . ?
O7 C39 C40 C41 156.0(5) . . . . ?
O8 C39 C40 C41 33.0(6) . . . . ?
C38 C39 C40 C41 -80.9(6) . . . . ?
N8 C40 C41 C42 -0.9(8) . . . . ?
C39 C40 C41 C42 -179.4(5) . . . . ?
C40 C41 C42 C43 3.1(9) . . . . ?
C41 C42 C43 C44 -2.6(9) . . . . ?
C42 C43 C44 N8 -0.1(9) . . . . ?
N9 C46 C47 C48 0.3(10) . . . . ?
C46 C47 C48 C49 -0.8(10) . . . . ?
C47 C48 C49 C50 0.5(11) . . . . ?
C48 C49 C50 N9 0.5(10) . . . . ?
C48 C49 C50 C51 177.1(6) . . . . ?
N9 C50 C51 O9 -12.0(7) . . . . ?
C49 C50 C51 O9 171.2(5) . . . . ?
N9 C50 C51 O10 107.3(5) . . . . ?
C49 C50 C51 O10 -69.5(7) . . . . ?
N9 C50 C51 C52 -133.6(5) . . . . ?
C49 C50 C51 C52 49.6(8) . . . . ?
O9 C51 C52 N10 -26.1(6) . . . . ?
O10 C51 C52 N10 -148.6(5) . . . . ?
C50 C51 C52 N10 97.0(6) . . . . ?
O9 C51 C52 C53 151.1(5) . . . . ?
O10 C51 C52 C53 28.6(7) . . . . ?
C50 C51 C52 C53 -85.8(7) . . . . ?
N10 C52 C53 C54 0.3(10) . . . . ?
C51 C52 C53 C54 -176.7(6) . . . . ?
C52 C53 C54 C55 0.2(13) . . . . ?
C53 C54 C55 C56 -0.9(14) . . . . ?
C54 C55 C56 N10 1.1(12) . . . . ?
C2 C1 N1 C5 0.8(8) . . . . ?
C2 C1 N1 Ni1 -178.2(4) . . . . ?
C4 C5 N1 C1 0.9(8) . . . . ?
C6 C5 N1 C1 176.6(5) . . . . ?
C4 C5 N1 Ni1 -179.9(4) . . . . ?
C6 C5 N1 Ni1 -4.2(5) . . . . ?
C10 C11 N2 C7 1.7(8) . . . . ?
C10 C11 N2 Ni1 -178.9(4) . . . . ?
C8 C7 N2 C11 -2.2(8) . . . . ?
C6 C7 N2 C11 -176.3(5) . . . . ?
C8 C7 N2 Ni1 178.2(4) . . . . ?
C6 C7 N2 Ni1 4.1(5) . . . . ?
C15 C16 N3 C12 1.3(7) . . . . ?
C17 C16 N3 C12 178.3(4) . . . . ?
C15 C16 N3 Ni2 -171.5(4) . . . . ?
C17 C16 N3 Ni2 5.5(5) . . . . ?
C13 C12 N3 C16 -0.6(8) . . . . ?
C13 C12 N3 Ni2 171.3(4) . . . . ?
C19 C18 N4 C22 -1.9(9) . . . . ?
C17 C18 N4 C22 -180.0(5) . . . . ?
C19 C18 N4 Ni1 178.6(5) . . . . ?
C17 C18 N4 Ni1 0.6(6) . . . . ?
C21 C22 N4 C18 -1.1(9) . . . . ?
C21 C22 N4 Ni1 178.3(5) . . . . ?
C26 C27 N5 C23 1.0(8) . . . . ?
C28 C27 N5 C23 -179.3(4) . . . . ?
C26 C27 N5 Ni3 -179.4(4) . . . . ?
C28 C27 N5 Ni3 0.2(5) . . . . ?
C24 C23 N5 C27 0.9(8) . . . . ?
C24 C23 N5 Ni3 -178.6(4) . . . . ?
C30 C29 N6 C33 -2.5(8) . . . . ?
C28 C29 N6 C33 177.2(5) . . . . ?
C30 C29 N6 Ni4 166.3(5) . . . . ?
C28 C29 N6 Ni4 -13.9(6) . . . . ?
C32 C33 N6 C29 0.1(8) . . . . ?
C32 C33 N6 Ni4 -167.1(5) . . . . ?
C35 C34 N7 C38 -2.6(8) . . . . ?
C35 C34 N7 Ni2 168.7(4) . . . . ?
C37 C38 N7 C34 2.2(7) . . . . ?
C39 C38 N7 C34 -178.2(4) . . . . ?
C37 C38 N7 Ni2 -170.2(4) . . . . ?
C39 C38 N7 Ni2 9.4(5) . . . . ?
C43 C44 N8 C40 2.2(8) . . . . ?
C43 C44 N8 Ni3 -173.2(4) . . . . ?
C41 C40 N8 C44 -1.7(7) . . . . ?
C39 C40 N8 C44 176.8(4) . . . . ?
C41 C40 N8 Ni3 174.5(4) . . . . ?
C39 C40 N8 Ni3 -6.9(5) . . . . ?
C49 C50 N9 C46 -1.0(8) . . . . ?
C51 C50 N9 C46 -177.9(5) . . . . ?
C49 C50 N9 Ni3 175.1(5) . . . . ?
C51 C50 N9 Ni3 -1.7(6) . . . . ?
C47 C46 N9 C50 0.7(9) . . . . ?
C47 C46 N9 Ni3 -175.0(5) . . . . ?
C53 C52 N10 C56 -0.1(9) . . . . ?
C51 C52 N10 C56 177.1(5) . . . . ?
C53 C52 N10 Ni4 178.8(5) . . . . ?
C51 C52 N10 Ni4 -4.0(6) . . . . ?
C55 C56 N10 C52 -0.6(9) . . . . ?
C55 C56 N10 Ni4 -179.4(5) . . . . ?
C18 N4 Ni1 O1 30.2(6) . . . . ?
C22 N4 Ni1 O1 -149.2(5) . . . . ?
C18 N4 Ni1 O3 -17.1(4) . . . . ?
C22 N4 Ni1 O3 163.5(5) . . . . ?
C18 N4 Ni1 N2 166.0(3) . . . . ?
C22 N4 Ni1 N2 -13.4(5) . . . . ?
C18 N4 Ni1 N11 -98.3(4) . . . . ?
C22 N4 Ni1 N11 82.3(5) . . . . ?
C18 N4 Ni1 N1 85.0(4) . . . . ?
C22 N4 Ni1 N1 -94.4(5) . . . . ?
C11 N2 Ni1 N4 38.4(5) . . . . ?
C7 N2 Ni1 N4 -142.1(3) . . . . ?
C11 N2 Ni1 O1 -157.9(5) . . . . ?
C7 N2 Ni1 O1 21.5(3) . . . . ?
C11 N2 Ni1 O3 -130.9(5) . . . . ?
C7 N2 Ni1 O3 48.6(7) . . . . ?
C11 N2 Ni1 N11 -58.3(5) . . . . ?
C7 N2 Ni1 N11 121.1(4) . . . . ?
C11 N2 Ni1 N1 122.0(5) . . . . ?
C7 N2 Ni1 N1 -58.5(3) . . . . ?
C58 N11 Ni1 N4 -108.4(7) . . . . ?
Ni4 N11 Ni1 N4 85.20(19) . . . . ?
C58 N11 Ni1 O1 90.0(7) . . . . ?
Ni4 N11 Ni1 O1 -76.33(18) . . . . ?
C58 N11 Ni1 O3 173.2(7) . . . . ?
Ni4 N11 Ni1 O3 6.80(15) . . . . ?
C58 N11 Ni1 N2 9.2(7) . . . . ?
Ni4 N11 Ni1 N2 -157.13(18) . . . . ?
C1 N1 Ni1 N4 -2.6(5) . . . . ?
C5 N1 Ni1 N4 178.4(3) . . . . ?
C1 N1 Ni1 O1 158.0(5) . . . . ?
C5 N1 Ni1 O1 -21.0(3) . . . . ?
C1 N1 Ni1 O3 75.9(5) . . . . ?
C5 N1 Ni1 O3 -103.2(3) . . . . ?
C1 N1 Ni1 N2 -120.4(5) . . . . ?
C5 N1 Ni1 N2 60.5(3) . . . . ?
C16 N3 Ni2 O7 80.5(3) . . . . ?
C12 N3 Ni2 O7 -91.6(4) . . . . ?
C16 N3 Ni2 O3 -13.5(3) . . . . ?
C12 N3 Ni2 O3 174.4(4) . . . . ?
C16 N3 Ni2 N7 159.2(3) . . . . ?
C12 N3 Ni2 N7 -12.9(5) . . . . ?
C16 N3 Ni2 O1 -93.5(4) . . . . ?
C12 N3 Ni2 O1 94.4(4) . . . . ?
C16 N3 Ni2 O5 10.4(6) . . . . ?
C12 N3 Ni2 O5 -161.8(4) . . . . ?
C34 N7 Ni2 O7 -165.6(4) . . . . ?
C38 N7 Ni2 O7 6.0(3) . . . . ?
C34 N7 Ni2 N3 106.1(4) . . . . ?
C38 N7 Ni2 N3 -82.4(3) . . . . ?
C34 N7 Ni2 O1 -0.9(4) . . . . ?
C38 N7 Ni2 O1 170.6(3) . . . . ?
C34 N7 Ni2 O5 -87.7(4) . . . . ?
C38 N7 Ni2 O5 83.8(3) . . . . ?
C44 N8 Ni3 O7 -161.3(5) . . . . ?
C40 N8 Ni3 O7 23.0(3) . . . . ?
C44 N8 Ni3 O9 -81.7(5) . . . . ?
C40 N8 Ni3 O9 102.6(3) . . . . ?
C44 N8 Ni3 N9 -2.0(5) . . . . ?
C40 N8 Ni3 N9 -177.7(3) . . . . ?
C44 N8 Ni3 N5 92.1(5) . . . . ?
C40 N8 Ni3 N5 -83.6(3) . . . . ?
C44 N8 Ni3 O5 160.3(4) . . . . ?
C40 N8 Ni3 O5 -15.4(5) . . . . ?
C50 N9 Ni3 O7 -19.0(7) . . . . ?
C46 N9 Ni3 O7 156.8(4) . . . . ?
C50 N9 Ni3 O9 9.8(4) . . . . ?
C46 N9 Ni3 O9 -174.3(5) . . . . ?
C50 N9 Ni3 N8 -98.5(4) . . . . ?
C46 N9 Ni3 N8 77.4(5) . . . . ?
C50 N9 Ni3 N5 166.8(4) . . . . ?
C46 N9 Ni3 N5 -17.4(5) . . . . ?
C50 N9 Ni3 O5 90.0(4) . . . . ?
C46 N9 Ni3 O5 -94.2(5) . . . . ?
C27 N5 Ni3 O7 90.4(4) . . . . ?
C23 N5 Ni3 O7 -90.2(5) . . . . ?
C27 N5 Ni3 O9 -24.5(6) . . . . ?
C23 N5 Ni3 O9 155.0(4) . . . . ?
C27 N5 Ni3 N8 169.8(4) . . . . ?
C23 N5 Ni3 N8 -10.8(5) . . . . ?
C27 N5 Ni3 N9 -91.8(4) . . . . ?
C23 N5 Ni3 N9 87.7(5) . . . . ?
C27 N5 Ni3 O5 15.7(3) . . . . ?
C23 N5 Ni3 O5 -164.8(5) . . . . ?
C52 N10 Ni4 O5 -6.5(7) . . . . ?
C56 N10 Ni4 O5 172.3(4) . . . . ?
C52 N10 Ni4 N11 -172.0(4) . . . . ?
C56 N10 Ni4 N11 6.8(5) . . . . ?
C52 N10 Ni4 N6 -81.6(4) . . . . ?
C56 N10 Ni4 N6 97.3(5) . . . . ?
C52 N10 Ni4 O3 103.3(4) . . . . ?
C56 N10 Ni4 O3 -77.9(5) . . . . ?
C52 N10 Ni4 O9 20.8(4) . . . . ?
C56 N10 Ni4 O9 -160.3(5) . . . . ?
C58 N11 Ni4 O5 -96.5(6) . . . . ?
Ni1 N11 Ni4 O5 71.08(17) . . . . ?
C58 N11 Ni4 N10 78.6(6) . . . . ?
Ni1 N11 Ni4 N10 -113.81(18) . . . . ?
C58 N11 Ni4 N6 -18.7(6) . . . . ?
Ni1 N11 Ni4 N6 148.87(18) . . . . ?
C58 N11 Ni4 O3 -174.3(6) . . . . ?
Ni1 N11 Ni4 O3 -6.70(14) . . . . ?
C58 N11 Ni4 O9 156.9(6) . . . . ?
Ni1 N11 Ni4 O9 -35.5(8) . . . . ?
C29 N6 Ni4 O5 20.1(3) . . . . ?
C33 N6 Ni4 O5 -172.2(5) . . . . ?
C29 N6 Ni4 N10 -179.3(4) . . . . ?
C33 N6 Ni4 N10 -11.5(5) . . . . ?
C29 N6 Ni4 N11 -79.1(4) . . . . ?
C33 N6 Ni4 N11 88.7(5) . . . . ?
C29 N6 Ni4 O3 -9.9(6) . . . . ?
C33 N6 Ni4 O3 157.9(4) . . . . ?
C29 N6 Ni4 O9 101.9(4) . . . . ?
C33 N6 Ni4 O9 -90.3(5) . . . . ?
O2 C6 O1 Ni1 -179.8(3) . . . . ?
C5 C6 O1 Ni1 -57.1(4) . . . . ?
C7 C6 O1 Ni1 56.4(4) . . . . ?
O2 C6 O1 Ni2 -73.7(5) . . . . ?
C5 C6 O1 Ni2 49.0(6) . . . . ?
C7 C6 O1 Ni2 162.6(3) . . . . ?
N4 Ni1 O1 C6 97.6(5) . . . . ?
O3 Ni1 O1 C6 144.1(3) . . . . ?
N2 Ni1 O1 C6 -43.5(3) . . . . ?
N11 Ni1 O1 C6 -134.8(3) . . . . ?
N1 Ni1 O1 C6 41.3(3) . . . . ?
N4 Ni1 O1 Ni2 -37.8(4) . . . . ?
O3 Ni1 O1 Ni2 8.68(12) . . . . ?
N2 Ni1 O1 Ni2 -178.86(16) . . . . ?
N11 Ni1 O1 Ni2 89.85(16) . . . . ?
N1 Ni1 O1 Ni2 -94.04(15) . . . . ?
O7 Ni2 O1 C6 162.0(5) . . . . ?
O3 Ni2 O1 C6 -117.3(4) . . . . ?
N3 Ni2 O1 C6 -41.6(4) . . . . ?
N7 Ni2 O1 C6 67.1(4) . . . . ?
O5 Ni2 O1 C6 164.8(4) . . . . ?
O7 Ni2 O1 Ni1 -89.5(5) . . . . ?
O3 Ni2 O1 Ni1 -8.73(12) . . . . ?
N3 Ni2 O1 Ni1 66.97(16) . . . . ?
N7 Ni2 O1 Ni1 175.69(14) . . . . ?
O5 Ni2 O1 Ni1 -86.65(13) . . . . ?
O4 C17 O3 Ni2 93.4(4) . . . . ?
C16 C17 O3 Ni2 -22.7(5) . . . . ?
C18 C17 O3 Ni2 -147.4(3) . . . . ?
O4 C17 O3 Ni1 -157.8(3) . . . . ?
C16 C17 O3 Ni1 86.0(4) . . . . ?
C18 C17 O3 Ni1 -38.7(4) . . . . ?
O4 C17 O3 Ni4 -39.9(5) . . . . ?
C16 C17 O3 Ni4 -156.1(3) . . . . ?
C18 C17 O3 Ni4 79.2(5) . . . . ?
O7 Ni2 O3 C17 -69.7(3) . . . . ?
N3 Ni2 O3 C17 20.7(3) . . . . ?
O1 Ni2 O3 C17 125.2(3) . . . . ?
O5 Ni2 O3 C17 -148.4(3) . . . . ?
O7 Ni2 O3 Ni1 173.83(13) . . . . ?
N3 Ni2 O3 Ni1 -95.78(15) . . . . ?
O1 Ni2 O3 Ni1 8.76(12) . . . . ?
O5 Ni2 O3 Ni1 95.11(13) . . . . ?
O7 Ni2 O3 Ni4 74.24(14) . . . . ?
N3 Ni2 O3 Ni4 164.63(18) . . . . ?
O1 Ni2 O3 Ni4 -90.83(14) . . . . ?
O5 Ni2 O3 Ni4 -4.47(13) . . . . ?
N4 Ni1 O3 C17 32.0(3) . . . . ?
O1 Ni1 O3 C17 -130.9(3) . . . . ?
N2 Ni1 O3 C17 -157.7(5) . . . . ?
N11 Ni1 O3 C17 128.3(3) . . . . ?
N1 Ni1 O3 C17 -53.2(3) . . . . ?
N4 Ni1 O3 Ni2 153.86(16) . . . . ?
O1 Ni1 O3 Ni2 -9.01(13) . . . . ?
N2 Ni1 O3 Ni2 -35.8(5) . . . . ?
N11 Ni1 O3 Ni2 -109.84(15) . . . . ?
N1 Ni1 O3 Ni2 68.70(15) . . . . ?
N4 Ni1 O3 Ni4 -103.08(16) . . . . ?
O1 Ni1 O3 Ni4 94.05(13) . . . . ?
N2 Ni1 O3 Ni4 67.3(5) . . . . ?
N11 Ni1 O3 Ni4 -6.78(15) . . . . ?
N1 Ni1 O3 Ni4 171.77(14) . . . . ?
O5 Ni4 O3 C17 143.2(4) . . . . ?
N10 Ni4 O3 C17 -18.0(4) . . . . ?
N11 Ni4 O3 C17 -116.2(4) . . . . ?
N6 Ni4 O3 C17 173.0(4) . . . . ?
O9 Ni4 O3 C17 57.7(4) . . . . ?
O5 Ni4 O3 Ni2 4.71(14) . . . . ?
N10 Ni4 O3 Ni2 -156.56(17) . . . . ?
N11 Ni4 O3 Ni2 105.26(17) . . . . ?
N6 Ni4 O3 Ni2 34.5(4) . . . . ?
O9 Ni4 O3 Ni2 -80.87(14) . . . . ?
O5 Ni4 O3 Ni1 -93.72(14) . . . . ?
N10 Ni4 O3 Ni1 105.01(18) . . . . ?
N11 Ni4 O3 Ni1 6.83(15) . . . . ?
N6 Ni4 O3 Ni1 -63.9(4) . . . . ?
O9 Ni4 O3 Ni1 -179.30(13) . . . . ?
O6 C28 O5 Ni4 -96.1(4) . . . . ?
C27 C28 O5 Ni4 143.6(3) . . . . ?
C29 C28 O5 Ni4 22.7(5) . . . . ?
O6 C28 O5 Ni3 158.8(3) . . . . ?
C27 C28 O5 Ni3 38.5(5) . . . . ?
C29 C28 O5 Ni3 -82.5(4) . . . . ?
O6 C28 O5 Ni2 39.6(6) . . . . ?
C27 C28 O5 Ni2 -80.7(5) . . . . ?
C29 C28 O5 Ni2 158.4(3) . . . . ?
N10 Ni4 O5 C28 -102.3(5) . . . . ?
N11 Ni4 O5 C28 63.2(3) . . . . ?
N6 Ni4 O5 C28 -24.0(3) . . . . ?
O3 Ni4 O5 C28 143.2(3) . . . . ?
O9 Ni4 O5 C28 -129.0(3) . . . . ?
N10 Ni4 O5 Ni3 13.4(5) . . . . ?
N11 Ni4 O5 Ni3 178.96(14) . . . . ?
N6 Ni4 O5 Ni3 91.71(16) . . . . ?
O3 Ni4 O5 Ni3 -101.13(13) . . . . ?
O9 Ni4 O5 Ni3 -13.33(12) . . . . ?
N10 Ni4 O5 Ni2 110.1(4) . . . . ?
N11 Ni4 O5 Ni2 -84.40(16) . . . . ?
N6 Ni4 O5 Ni2 -171.65(18) . . . . ?
O3 Ni4 O5 Ni2 -4.49(13) . . . . ?
O9 Ni4 O5 Ni2 83.31(14) . . . . ?
O7 Ni3 O5 C28 -141.0(3) . . . . ?
O9 Ni3 O5 C28 133.9(3) . . . . ?
N8 Ni3 O5 C28 -102.9(4) . . . . ?
N9 Ni3 O5 C28 58.7(3) . . . . ?
N5 Ni3 O5 C28 -30.6(3) . . . . ?
O7 Ni3 O5 Ni4 99.02(13) . . . . ?
O9 Ni3 O5 Ni4 13.91(12) . . . . ?
N8 Ni3 O5 Ni4 137.2(3) . . . . ?
N9 Ni3 O5 Ni4 -61.23(17) . . . . ?
N5 Ni3 O5 Ni4 -150.50(16) . . . . ?
O7 Ni3 O5 Ni2 -2.37(12) . . . . ?
O9 Ni3 O5 Ni2 -87.47(13) . . . . ?
N8 Ni3 O5 Ni2 35.8(3) . . . . ?
N9 Ni3 O5 Ni2 -162.61(15) . . . . ?
N5 Ni3 O5 Ni2 108.11(15) . . . . ?
O7 Ni2 O5 C28 127.5(4) . . . . ?
O3 Ni2 O5 C28 -135.8(4) . . . . ?
N3 Ni2 O5 C28 -159.7(4) . . . . ?
N7 Ni2 O5 C28 50.7(4) . . . . ?
O1 Ni2 O5 C28 -51.7(4) . . . . ?
O7 Ni2 O5 Ni4 -92.08(15) . . . . ?
O3 Ni2 O5 Ni4 4.60(14) . . . . ?
N3 Ni2 O5 Ni4 -19.3(4) . . . . ?
N7 Ni2 O5 Ni4 -168.90(16) . . . . ?
O1 Ni2 O5 Ni4 88.67(14) . . . . ?
O7 Ni2 O5 Ni3 2.39(12) . . . . ?
O3 Ni2 O5 Ni3 99.07(14) . . . . ?
N3 Ni2 O5 Ni3 75.2(3) . . . . ?
N7 Ni2 O5 Ni3 -74.43(16) . . . . ?
O1 Ni2 O5 Ni3 -176.86(13) . . . . ?
O8 C39 O7 Ni2 -80.6(4) . . . . ?
C40 C39 O7 Ni2 158.8(3) . . . . ?
C38 C39 O7 Ni2 32.7(5) . . . . ?
O8 C39 O7 Ni3 161.9(3) . . . . ?
C40 C39 O7 Ni3 41.3(4) . . . . ?
C38 C39 O7 Ni3 -84.8(4) . . . . ?
O3 Ni2 O7 C39 160.4(3) . . . . ?
N3 Ni2 O7 C39 82.6(3) . . . . ?
N7 Ni2 O7 C39 -22.2(3) . . . . ?
O1 Ni2 O7 C39 -120.3(5) . . . . ?
O5 Ni2 O7 C39 -123.2(3) . . . . ?
O3 Ni2 O7 Ni3 -79.02(14) . . . . ?
N3 Ni2 O7 Ni3 -156.77(15) . . . . ?
N7 Ni2 O7 Ni3 98.36(16) . . . . ?
O1 Ni2 O7 Ni3 0.3(6) . . . . ?
O5 Ni2 O7 Ni3 -2.59(13) . . . . ?
O9 Ni3 O7 C39 -147.6(3) . . . . ?
N8 Ni3 O7 C39 -36.3(3) . . . . ?
N9 Ni3 O7 C39 -119.3(5) . . . . ?
N5 Ni3 O7 C39 54.7(3) . . . . ?
O5 Ni3 O7 C39 126.9(3) . . . . ?
O9 Ni3 O7 Ni2 88.10(15) . . . . ?
N8 Ni3 O7 Ni2 -160.63(17) . . . . ?
N9 Ni3 O7 Ni2 116.4(4) . . . . ?
N5 Ni3 O7 Ni2 -69.67(18) . . . . ?
O5 Ni3 O7 Ni2 2.61(13) . . . . ?
O7 C39 O8 C45 -54.3(6) . . . . ?
C40 C39 O8 C45 66.2(5) . . . . ?
C38 C39 O8 C45 -172.0(4) . . . . ?
O10 C51 O9 Ni3 -91.9(4) . . . . ?
C50 C51 O9 Ni3 21.1(5) . . . . ?
C52 C51 O9 Ni3 146.8(3) . . . . ?
O10 C51 O9 Ni4 162.9(3) . . . . ?
C50 C51 O9 Ni4 -84.1(4) . . . . ?
C52 C51 O9 Ni4 41.6(4) . . . . ?
O7 Ni3 O9 C51 152.5(3) . . . . ?
N8 Ni3 O9 C51 76.8(4) . . . . ?
N9 Ni3 O9 C51 -17.6(3) . . . . ?
N5 Ni3 O9 C51 -88.1(5) . . . . ?
O5 Ni3 O9 C51 -127.2(3) . . . . ?
O7 Ni3 O9 Ni4 -93.63(14) . . . . ?
N8 Ni3 O9 Ni4 -169.41(14) . . . . ?
N9 Ni3 O9 Ni4 96.18(16) . . . . ?
N5 Ni3 O9 Ni4 25.7(4) . . . . ?
O5 Ni3 O9 Ni4 -13.35(12) . . . . ?
O5 Ni4 O9 C51 135.4(3) . . . . ?
N10 Ni4 O9 C51 -35.7(3) . . . . ?
N11 Ni4 O9 C51 -116.6(7) . . . . ?
N6 Ni4 O9 C51 58.9(3) . . . . ?
O3 Ni4 O9 C51 -145.1(3) . . . . ?
O5 Ni4 O9 Ni3 14.04(13) . . . . ?
N10 Ni4 O9 Ni3 -157.06(17) . . . . ?
N11 Ni4 O9 Ni3 122.1(6) . . . . ?
N6 Ni4 O9 Ni3 -62.41(16) . . . . ?
O3 Ni4 O9 Ni3 93.56(13) . . . . ?
O9 C51 O10 C57 -45.2(7) . . . . ?
C50 C51 O10 C57 -163.2(5) . . . . ?
C52 C51 O10 C57 74.6(6) . . . . ?
